data_2211585
loop_
_publ_author_name
'Aliakbar Dehno Khalaji'
'Mehdi Amirnasr'
'Jean-Claude Daran'

_publ_section_title
;
 Poly[[(2-amino-5-bromopyridine-\k<i>N</i>)copper(I)]-\m~3~-iodo]
;
_journal_coeditor_code RZ2091
_journal_issue 12
_journal_name_full 'Acta Crystallographica Section E'
_journal_page_first m3222
_journal_page_last m3224
_journal_paper_doi 10.1107/S1600536806045740
_journal_volume 62
_journal_year 2006
_chemical_formula_iupac '[Cu I (C5 H5 Br N2)]'
_chemical_formula_moiety 'C5 H5 Br Cu I N2'
_chemical_formula_sum 'C5 H5 Br Cu I N2'
_chemical_formula_weight 363.46
_chemical_name_systematic
;
Poly[[(2-amino-5-bromopyridine-\kN)copper(I)]-\m~3~-iodo]
;
_space_group_IT_number 14
_symmetry_cell_setting monoclinic
_symmetry_space_group_name_Hall '-P 2ybc'
_symmetry_space_group_name_H-M 'P 1 21/c 1'
_atom_sites_solution_hydrogens geom
_atom_sites_solution_primary direct
_atom_sites_solution_secondary difmap
_audit_creation_method SHELXL-97
_cell_angle_alpha 90.00
_cell_angle_beta 99.135(5)
_cell_angle_gamma 90.00
_cell_formula_units_Z 4
_cell_length_a 8.7391(5)
_cell_length_b 4.2118(3)
_cell_length_c 21.8958(13)
_cell_measurement_reflns_used 4518
_cell_measurement_temperature 180(2)
_cell_measurement_theta_max 32.0
_cell_measurement_theta_min 2.8
_cell_volume 795.70(9)
_computing_cell_refinement 'CrysAlis RED (Oxford Diffraction, 2006)'
_computing_data_collection 'CrysAlis CCD (Oxford Diffraction, 2006)'
_computing_data_reduction 'CrysAlis RED'
_computing_molecular_graphics 'PLATON (Spek, 2003)'
_computing_publication_material 'WinGX (Farrugia, 1999)'
_computing_structure_refinement 'SHELXL97 (Sheldrick, 1997)'
_computing_structure_solution 'SIR97 (Altomare et al., 1999)'
_diffrn_ambient_temperature 180(2)
_diffrn_detector_area_resol_mean 8.2632
_diffrn_measured_fraction_theta_full 0.998
_diffrn_measured_fraction_theta_max 0.998
_diffrn_measurement_device_type 'Oxford Diffraction XCALIBUR'
_diffrn_measurement_method '\w and \f'
_diffrn_radiation_monochromator graphite
_diffrn_radiation_source 'fine-focus sealed tube'
_diffrn_radiation_type MoK\a
_diffrn_radiation_wavelength 0.71073
_diffrn_reflns_av_R_equivalents 0.0169
_diffrn_reflns_av_sigmaI/netI 0.0152
_diffrn_reflns_limit_h_max 11
_diffrn_reflns_limit_h_min -11
_diffrn_reflns_limit_k_max 5
_diffrn_reflns_limit_k_min -5
_diffrn_reflns_limit_l_max 25
_diffrn_reflns_limit_l_min -29
_diffrn_reflns_number 6460
_diffrn_reflns_theta_full 28.28
_diffrn_reflns_theta_max 28.28
_diffrn_reflns_theta_min 3.25
_diffrn_standards_decay_% 0.1
_diffrn_standards_number 0
_exptl_absorpt_coefficient_mu 11.567
_exptl_absorpt_correction_T_max 0.154
_exptl_absorpt_correction_T_min 0.057
_exptl_absorpt_correction_type analytical
_exptl_absorpt_process_details '(Katayama, 1986)'
_exptl_crystal_colour colourless
_exptl_crystal_density_diffrn 3.034
_exptl_crystal_density_method 'not measured'
_exptl_crystal_description block
_exptl_crystal_F_000 664
_exptl_crystal_size_max 0.41
_exptl_crystal_size_mid 0.275
_exptl_crystal_size_min 0.194
_refine_diff_density_max 0.744
_refine_diff_density_min -0.999
_refine_ls_extinction_method none
_refine_ls_goodness_of_fit_ref 1.165
_refine_ls_hydrogen_treatment constr
_refine_ls_matrix_type full
_refine_ls_number_parameters 91
_refine_ls_number_reflns 1979
_refine_ls_number_restraints 3
_refine_ls_restrained_S_all 1.165
_refine_ls_R_factor_all 0.0247
_refine_ls_R_factor_gt 0.0219
_refine_ls_shift/su_max 0.002
_refine_ls_shift/su_mean 0.000
_refine_ls_structure_factor_coef Fsqd
_refine_ls_weighting_details 'calc w=1/[\s^2^(Fo^2^)+(0.0252P)^2^+1.2505P] where P=(Fo^2^+2Fc^2^)/3'
_refine_ls_weighting_scheme calc
_refine_ls_wR_factor_gt 0.0507
_refine_ls_wR_factor_ref 0.0522
_reflns_number_gt 1819
_reflns_number_total 1979
_reflns_threshold_expression I>2\s(I)
_cod_data_source_file rz2091.cif
_cod_data_source_block I
_cod_original_sg_symbol_H-M 'P 21/c'
_cod_database_code 2211585
_cod_database_fobs_code 2211585

loop_
_symmetry_equiv_pos_as_xyz
'x, y, z'
'-x, y+1/2, -z+1/2'
'-x, -y, -z'
'x, -y-1/2, z-1/2'

loop_
_atom_site_type_symbol
_atom_site_label
_atom_site_fract_x
_atom_site_fract_y
_atom_site_fract_z
_atom_site_U_iso_or_equiv
_atom_site_adp_type
_atom_site_calc_flag
_atom_site_refinement_flags
_atom_site_occupancy
I I1 1.14463(2) 0.34079(4) 0.322517(8) 0.01513(7) Uani d . 1
Br Br5 0.77913(4) 0.36242(8) 0.516325(15) 0.02391(9) Uani d . 1
Cu Cu1 0.95898(5) -0.16968(10) 0.298857(19) 0.02374(10) Uani d . 1
N N2 0.6143(3) -0.4248(6) 0.28835(13) 0.0204(5) Uani d D 1
H H22 0.6912 -0.5185 0.2709 0.024 Uiso d RD 1
H H21 0.5409 -0.5815 0.2839 0.024 Uiso d RD 1
N N1 0.7932(3) -0.1228(6) 0.35400(11) 0.0152(5) Uani d . 1
C C4 0.5652(4) 0.0445(8) 0.42377(14) 0.0196(6) Uani d . 1
H H4 0.4872 0.1093 0.4468 0.024 Uiso calc R 1
C C5 0.7191(4) 0.1392(7) 0.44128(13) 0.0165(6) Uani d . 1
C C3 0.5298(4) -0.1437(7) 0.37273(15) 0.0190(6) Uani d . 1
H H3 0.4263 -0.2139 0.3600 0.023 Uiso calc R 1
C C6 0.8268(3) 0.0562(7) 0.40544(13) 0.0163(6) Uani d . 1
H H6 0.9304 0.1278 0.4172 0.020 Uiso calc R 1
C C2 0.6472(3) -0.2329(7) 0.33914(13) 0.0144(5) Uani d . 1

loop_
_atom_site_aniso_label
_atom_site_aniso_U_11
_atom_site_aniso_U_22
_atom_site_aniso_U_33
_atom_site_aniso_U_12
_atom_site_aniso_U_13
_atom_site_aniso_U_23
I1 0.01415(10) 0.01521(10) 0.01572(10) -0.00106(7) 0.00138(7) -0.00303(7)
Br5 0.02768(18) 0.02789(17) 0.01661(16) -0.00431(13) 0.00489(13) -0.00394(12)
Cu1 0.0164(2) 0.0303(2) 0.0248(2) 0.00015(15) 0.00419(16) -0.00734(16)
N1 0.0123(11) 0.0183(12) 0.0143(12) 0.0006(9) -0.0001(9) 0.0011(9)
N2 0.0198(13) 0.0192(12) 0.0210(13) -0.0060(10) -0.0006(10) -0.0035(10)
C2 0.0147(13) 0.0135(12) 0.0140(13) -0.0014(10) -0.0009(10) 0.0046(10)
C3 0.0146(14) 0.0230(15) 0.0189(15) -0.0040(11) 0.0016(11) 0.0046(11)
C4 0.0159(14) 0.0248(15) 0.0190(15) 0.0008(12) 0.0055(11) 0.0040(12)
C5 0.0190(15) 0.0186(13) 0.0122(13) -0.0013(11) 0.0033(11) 0.0022(11)
C6 0.0126(13) 0.0210(13) 0.0147(13) -0.0032(11) 0.0002(10) 0.0020(11)

loop_
_atom_type_symbol
_atom_type_description
_atom_type_scat_dispersion_real
_atom_type_scat_dispersion_imag
_atom_type_scat_source
C C 0.0033 0.0016 'International Tables Vol C Tables 4.2.6.8 and 6.1.1.4'
H H 0.0000 0.0000 'International Tables Vol C Tables 4.2.6.8 and 6.1.1.4'
N N 0.0061 0.0033 'International Tables Vol C Tables 4.2.6.8 and 6.1.1.4'
Cu Cu 0.3201 1.2651 'International Tables Vol C Tables 4.2.6.8 and 6.1.1.4'
Br Br -0.2901 2.4595 'International Tables Vol C Tables 4.2.6.8 and 6.1.1.4'
I I -0.4742 1.8119 'International Tables Vol C Tables 4.2.6.8 and 6.1.1.4'

loop_
_geom_angle_atom_site_label_1
_geom_angle_atom_site_label_2
_geom_angle_atom_site_label_3
_geom_angle_site_symmetry_1
_geom_angle_site_symmetry_3
_geom_angle
Cu1 I1 Cu1 1_565 2_755 73.438(13)
Cu1 I1 Cu1 1_565 . 104.748(16)
Cu1 I1 Cu1 2_755 . 72.332(13)
N1 Cu1 I1 . 1_545 115.76(7)
N1 Cu1 I1 . 2_745 115.33(7)
I1 Cu1 I1 1_545 2_745 108.121(15)
N1 Cu1 I1 . . 105.79(7)
I1 Cu1 I1 1_545 . 104.748(16)
I1 Cu1 I1 2_745 . 106.088(16)
C2 N2 H22 . . 121.4
C2 N2 H21 . . 124.5
H22 N2 H21 . . 101.2
C2 N1 C6 . . 117.8(3)
C2 N1 Cu1 . . 123.9(2)
C6 N1 Cu1 . . 117.9(2)
C3 C4 C5 . . 118.3(3)
C3 C4 H4 . . 120.9
C5 C4 H4 . . 120.9
C6 C5 C4 . . 119.4(3)
C6 C5 Br5 . . 120.4(2)
C4 C5 Br5 . . 120.1(2)
C4 C3 C2 . . 119.6(3)
C4 C3 H3 . . 120.2
C2 C3 H3 . . 120.2
N1 C6 C5 . . 123.0(3)
N1 C6 H6 . . 118.5
C5 C6 H6 . . 118.5
N1 C2 N2 . . 118.0(3)
N1 C2 C3 . . 121.6(3)
N2 C2 C3 . . 120.4(3)

loop_
_geom_bond_atom_site_label_1
_geom_bond_atom_site_label_2
_geom_bond_site_symmetry_2
_geom_bond_distance
I1 Cu1 1_565 2.6239(5)
I1 Cu1 2_755 2.6684(5)
I1 Cu1 . 2.6937(5)
Br5 C5 . 1.894(3)
Cu1 N1 . 2.038(3)
Cu1 I1 1_545 2.6239(5)
Cu1 I1 2_745 2.6684(5)
N2 C2 . 1.368(4)
N2 H22 . 0.9140
N2 H21 . 0.9147
N1 C2 . 1.347(4)
N1 C6 . 1.348(4)
C4 C3 . 1.365(4)
C4 C5 . 1.397(4)
C4 H4 . 0.9500
C5 C6 . 1.363(4)
C3 C2 . 1.406(4)
C3 H3 . 0.9500
C6 H6 . 0.9500

loop_
_geom_hbond_atom_site_label_D
_geom_hbond_atom_site_label_H
_geom_hbond_atom_site_label_A
_geom_hbond_site_symmetry_A
_geom_hbond_distance_DH
_geom_hbond_distance_HA
_geom_hbond_distance_DA
_geom_hbond_angle_DHA
N2 H21 N2 2_645 0.91 2.40 3.191(4) 144.9
